data_2239272
loop_
_publ_author_name
'Roopashree, K. R.'
'Kavitha, H. D.'
'Katagi, K. S.'
'Kotresh, O.'
'Devarajegowda, H. C.'

_publ_section_title
;
 1,1',1'',1'''-(Oxydimethanetriyl)tetrakis(4-fluorobenzene)
;
_journal_coeditor_code BV2231
_journal_issue 4
_journal_name_full 'Acta Crystallographica Section E'
_journal_page_first o475
_journal_paper_doi 10.1107/S1600536814005984
_journal_volume 70
_journal_year 2014
_chemical_formula_iupac 'C26 H18 F4 O2'
_chemical_formula_moiety 'C26 H18 F4 O2'
_chemical_formula_sum 'C26 H18 F4 O2'
_chemical_formula_weight 438.40
_chemical_melting_point 363
_chemical_name_systematic
;
1,1',1'',1'''-(Oxydimethanetriyl)tetrakis(4-fluorobenzene)
;
_space_group_IT_number 2
_symmetry_cell_setting triclinic
_symmetry_space_group_name_Hall '-P 1'
_symmetry_space_group_name_H-M 'P -1'
_atom_sites_solution_hydrogens geom
_atom_sites_solution_primary direct
_atom_sites_solution_secondary difmap
_audit_creation_method SHELXL-97
_cell_angle_alpha 104.965(2)
_cell_angle_beta 95.175(2)
_cell_angle_gamma 107.354(2)
_cell_formula_units_Z 2
_cell_length_a 8.1754(2)
_cell_length_b 8.9536(2)
_cell_length_c 15.3193(4)
_cell_measurement_reflns_used 3305
_cell_measurement_temperature 296(2)
_cell_measurement_theta_max 25.00
_cell_measurement_theta_min 1.49
_cell_volume 1016.87(5)
_computing_cell_refinement 'SAINT (Bruker, 2001)'
_computing_data_collection 'SMART (Bruker, 2001)'
_computing_data_reduction 'SAINT (Bruker, 2001)'
_computing_molecular_graphics 'ORTEP-3 for Windows (Farrugia, 2012)'
_computing_publication_material 'SHELXL97 (Sheldrick, 2008)'
_computing_structure_refinement 'SHELXL97 (Sheldrick, 2008)'
_computing_structure_solution 'SHELXS97 (Sheldrick, 2008)'
_diffrn_ambient_temperature 296(2)
_diffrn_measured_fraction_theta_full 0.990
_diffrn_measured_fraction_theta_max 0.990
_diffrn_measurement_device_type 'Bruker SMART CCD area-detector'
_diffrn_measurement_method '\w and \f scans'
_diffrn_radiation_monochromator graphite
_diffrn_radiation_source 'fine-focus sealed tube'
_diffrn_radiation_type MoK\a
_diffrn_radiation_wavelength 0.71073
_diffrn_reflns_av_R_equivalents 0.0301
_diffrn_reflns_av_sigmaI/netI 0.0300
_diffrn_reflns_limit_h_max 11
_diffrn_reflns_limit_h_min -11
_diffrn_reflns_limit_k_max 13
_diffrn_reflns_limit_k_min -12
_diffrn_reflns_limit_l_max 22
_diffrn_reflns_limit_l_min -22
_diffrn_reflns_number 24205
_diffrn_reflns_theta_full 31.33
_diffrn_reflns_theta_max 31.33
_diffrn_reflns_theta_min 1.40
_exptl_absorpt_coefficient_mu 0.114
_exptl_absorpt_correction_T_max 1.0000
_exptl_absorpt_correction_T_min 0.7700
_exptl_absorpt_correction_type psi-scan
_exptl_absorpt_process_details '(SADABS; Sheldrick, 2007)'
_exptl_crystal_colour colourless
_exptl_crystal_density_diffrn 1.432
_exptl_crystal_density_method 'not measured'
_exptl_crystal_description Plate
_exptl_crystal_F_000 452
_exptl_crystal_size_max 0.24
_exptl_crystal_size_mid 0.20
_exptl_crystal_size_min 0.12
_refine_diff_density_max 0.188
_refine_diff_density_min -0.204
_refine_ls_extinction_method none
_refine_ls_goodness_of_fit_ref 1.031
_refine_ls_hydrogen_treatment constr
_refine_ls_matrix_type full
_refine_ls_number_parameters 280
_refine_ls_number_reflns 6598
_refine_ls_number_restraints 0
_refine_ls_restrained_S_all 1.031
_refine_ls_R_factor_all 0.0779
_refine_ls_R_factor_gt 0.0479
_refine_ls_shift/su_max 0.000
_refine_ls_shift/su_mean 0.000
_refine_ls_structure_factor_coef Fsqd
_refine_ls_weighting_details 'calc w=1/[\s^2^(Fo^2^)+(0.0526P)^2^+0.1212P] where P=(Fo^2^+2Fc^2^)/3'
_refine_ls_weighting_scheme calc
_refine_ls_wR_factor_gt 0.1160
_refine_ls_wR_factor_ref 0.1324
_reflns_number_gt 4213
_reflns_number_total 6598
_reflns_threshold_expression I>2\s(I)
_cod_data_source_file bv2231sup1.cif
_cod_data_source_block I
_cod_original_cell_volume 1016.87(4)
_cod_database_code 2239272
_cod_database_fobs_code 2239272

loop_
_symmetry_equiv_pos_as_xyz
'x, y, z'
'-x, -y, -z'

loop_
_atom_site_type_symbol
_atom_site_label
_atom_site_fract_x
_atom_site_fract_y
_atom_site_fract_z
_atom_site_U_iso_or_equiv
_atom_site_adp_type
_atom_site_calc_flag
_atom_site_refinement_flags
_atom_site_occupancy
_atom_site_symmetry_multiplicity
F F1 0.51662(13) -0.15696(11) 0.07690(7) 0.0851(3) Uani d . 1 1
F F3 1.71199(12) 0.98406(12) 0.40107(7) 0.0887(3) Uani d . 1 1
F F2 0.68830(14) 0.68143(15) 0.64449(6) 0.0910(3) Uani d . 1 1
F F4 0.80529(13) 0.76746(12) -0.09958(6) 0.0729(3) Uani d . 1 1
O O5 0.91588(11) 0.58730(10) 0.26211(6) 0.0450(2) Uani d . 1 1
C C6 0.61205(19) -0.00592(16) 0.13522(10) 0.0564(3) Uani d . 1 1
C C7 0.77809(19) 0.01998(17) 0.17440(10) 0.0575(3) Uani d . 1 1
H H7 0.8257 -0.0639 0.1627 0.069 Uiso calc R 1 1
C C8 0.87448(17) 0.17561(16) 0.23243(9) 0.0495(3) Uani d . 1 1
H H8 0.9887 0.1962 0.2594 0.059 Uiso calc R 1 1
C C9 0.80425(16) 0.29983(14) 0.25068(8) 0.0437(3) Uani d . 1 1
C C10 0.63362(17) 0.26622(16) 0.20986(10) 0.0566(3) Uani d . 1 1
H H10 0.5835 0.3483 0.2224 0.068 Uiso calc R 1 1
C C11 0.53683(18) 0.11302(17) 0.15099(11) 0.0611(4) Uani d . 1 1
H H11 0.4232 0.0916 0.1228 0.073 Uiso calc R 1 1
C C12 0.91059(16) 0.47045(14) 0.31180(8) 0.0437(3) Uani d . 1 1
H H12 1.0300 0.4726 0.3286 0.052 Uiso calc R 1 1
C C13 0.84427(16) 0.52578(15) 0.39945(8) 0.0458(3) Uani d . 1 1
C C14 0.75351(19) 0.41433(18) 0.44062(10) 0.0581(3) Uani d . 1 1
H H14 0.7276 0.3027 0.4123 0.070 Uiso calc R 1 1
C C15 0.7006(2) 0.4656(2) 0.52311(10) 0.0665(4) Uani d . 1 1
H H15 0.6397 0.3900 0.5505 0.080 Uiso calc R 1 1
C C16 0.7398(2) 0.6293(2) 0.56319(10) 0.0644(4) Uani d . 1 1
C C17 0.8300(2) 0.7431(2) 0.52598(11) 0.0736(5) Uani d . 1 1
H H17 0.8562 0.8543 0.5553 0.088 Uiso calc R 1 1
C C18 0.8823(2) 0.69075(18) 0.44369(10) 0.0637(4) Uani d . 1 1
H H18 0.9442 0.7679 0.4175 0.076 Uiso calc R 1 1
C C19 1.04230(15) 0.59122(14) 0.20239(8) 0.0436(3) Uani d . 1 1
H H19 1.0426 0.4790 0.1771 0.052 Uiso calc R 1 1
C C20 1.22295(16) 0.69598(14) 0.25586(8) 0.0446(3) Uani d . 1 1
C C21 1.25308(19) 0.85361(16) 0.31264(11) 0.0630(4) Uani d . 1 1
H H21 1.1613 0.8948 0.3175 0.076 Uiso calc R 1 1
C C22 1.4173(2) 0.95001(18) 0.36192(11) 0.0695(4) Uani d . 1 1
H H22 1.4368 1.0549 0.4006 0.083 Uiso calc R 1 1
C C23 1.54990(19) 0.88794(18) 0.35260(10) 0.0607(4) Uani d . 1 1
C C24 1.52757(19) 0.73525(19) 0.29736(10) 0.0610(4) Uani d . 1 1
H H24 1.6210 0.6965 0.2918 0.073 Uiso calc R 1 1
C C25 1.36120(17) 0.63864(16) 0.24939(9) 0.0513(3) Uani d . 1 1
H H25 1.3429 0.5330 0.2121 0.062 Uiso calc R 1 1
C C26 0.98039(16) 0.64536(14) 0.12351(8) 0.0435(3) Uani d . 1 1
C C27 1.09134(18) 0.75717(18) 0.08976(10) 0.0576(3) Uani d . 1 1
H H27 1.2077 0.8060 0.1183 0.069 Uiso calc R 1 1
C C28 1.0337(2) 0.79841(18) 0.01455(11) 0.0629(4) Uani d . 1 1
H H28 1.1099 0.8735 -0.0078 0.076 Uiso calc R 1 1
C C29 0.86398(19) 0.72695(16) -0.02568(9) 0.0521(3) Uani d . 1 1
C C30 0.74903(19) 0.6152(2) 0.00409(10) 0.0636(4) Uani d . 1 1
H H30 0.6331 0.5672 -0.0252 0.076 Uiso calc R 1 1
C C31 0.80857(18) 0.57483(19) 0.07884(10) 0.0597(4) Uani d . 1 1
H H31 0.7313 0.4982 0.0998 0.072 Uiso calc R 1 1

loop_
_atom_site_aniso_label
_atom_site_aniso_U_11
_atom_site_aniso_U_22
_atom_site_aniso_U_33
_atom_site_aniso_U_12
_atom_site_aniso_U_13
_atom_site_aniso_U_23
F1 0.0678(6) 0.0598(5) 0.0926(7) 0.0021(4) 0.0069(5) -0.0112(5)
F3 0.0592(6) 0.0754(6) 0.1019(8) -0.0058(5) -0.0223(5) 0.0227(5)
F2 0.0886(7) 0.1324(9) 0.0540(5) 0.0475(7) 0.0217(5) 0.0158(6)
F4 0.0851(6) 0.0804(6) 0.0610(5) 0.0351(5) 0.0057(5) 0.0285(5)
O5 0.0444(5) 0.0434(4) 0.0515(5) 0.0155(4) 0.0136(4) 0.0186(4)
C6 0.0527(8) 0.0478(7) 0.0547(8) 0.0039(6) 0.0114(6) 0.0066(6)
C7 0.0586(8) 0.0500(7) 0.0621(8) 0.0206(6) 0.0145(7) 0.0096(6)
C8 0.0451(7) 0.0522(7) 0.0503(7) 0.0174(6) 0.0061(5) 0.0133(6)
C9 0.0419(6) 0.0438(6) 0.0452(6) 0.0117(5) 0.0066(5) 0.0165(5)
C10 0.0443(7) 0.0476(7) 0.0758(9) 0.0143(6) 0.0032(6) 0.0188(6)
C11 0.0416(7) 0.0569(8) 0.0737(9) 0.0063(6) -0.0016(6) 0.0168(7)
C12 0.0388(6) 0.0433(6) 0.0494(7) 0.0127(5) 0.0046(5) 0.0168(5)
C13 0.0398(6) 0.0506(6) 0.0449(6) 0.0135(5) 0.0006(5) 0.0148(5)
C14 0.0568(8) 0.0578(8) 0.0535(8) 0.0103(6) 0.0080(6) 0.0177(6)
C15 0.0572(9) 0.0849(11) 0.0518(8) 0.0115(8) 0.0092(7) 0.0254(8)
C16 0.0565(8) 0.0952(12) 0.0429(7) 0.0334(8) 0.0055(6) 0.0146(8)
C17 0.0945(13) 0.0672(9) 0.0567(9) 0.0327(9) 0.0128(9) 0.0082(8)
C18 0.0780(10) 0.0537(8) 0.0557(8) 0.0183(7) 0.0131(7) 0.0142(6)
C19 0.0405(6) 0.0379(5) 0.0487(6) 0.0104(5) 0.0100(5) 0.0096(5)
C20 0.0437(6) 0.0411(6) 0.0448(6) 0.0094(5) 0.0080(5) 0.0116(5)
C21 0.0510(8) 0.0473(7) 0.0777(10) 0.0123(6) 0.0082(7) 0.0027(7)
C22 0.0633(9) 0.0460(7) 0.0765(10) 0.0033(7) 0.0021(8) 0.0012(7)
C23 0.0491(8) 0.0570(8) 0.0626(9) 0.0000(6) -0.0056(6) 0.0215(7)
C24 0.0471(7) 0.0660(9) 0.0685(9) 0.0181(7) 0.0011(6) 0.0220(7)
C25 0.0498(7) 0.0501(7) 0.0509(7) 0.0160(6) 0.0042(6) 0.0122(6)
C26 0.0427(6) 0.0386(5) 0.0448(6) 0.0114(5) 0.0095(5) 0.0071(5)
C27 0.0436(7) 0.0597(8) 0.0660(9) 0.0070(6) 0.0060(6) 0.0265(7)
C28 0.0601(9) 0.0610(8) 0.0680(9) 0.0104(7) 0.0120(7) 0.0312(7)
C29 0.0614(8) 0.0532(7) 0.0445(7) 0.0257(6) 0.0091(6) 0.0122(6)
C30 0.0477(8) 0.0796(10) 0.0537(8) 0.0110(7) 0.0023(6) 0.0181(7)
C31 0.0473(7) 0.0656(8) 0.0540(8) 0.0008(6) 0.0055(6) 0.0202(7)

loop_
_atom_type_symbol
_atom_type_description
_atom_type_scat_dispersion_real
_atom_type_scat_dispersion_imag
_atom_type_scat_source
C C 0.0033 0.0016 'International Tables Vol C Tables 4.2.6.8 and 6.1.1.4'
H H 0.0000 0.0000 'International Tables Vol C Tables 4.2.6.8 and 6.1.1.4'
O O 0.0106 0.0060 'International Tables Vol C Tables 4.2.6.8 and 6.1.1.4'
F F 0.0171 0.0103 'International Tables Vol C Tables 4.2.6.8 and 6.1.1.4'

loop_
_geom_angle_atom_site_label_1
_geom_angle_atom_site_label_2
_geom_angle_atom_site_label_3
_geom_angle
C12 O5 C19 112.25(9)
C7 C6 C11 122.94(13)
C7 C6 F1 118.79(13)
C11 C6 F1 118.27(13)
C6 C7 C8 117.98(13)
C6 C7 H7 121.0
C8 C7 H7 121.0
C9 C8 C7 121.28(13)
C9 C8 H8 119.4
C7 C8 H8 119.4
C8 C9 C10 118.37(12)
C8 C9 C12 121.32(11)
C10 C9 C12 120.29(11)
C11 C10 C9 121.11(13)
C11 C10 H10 119.4
C9 C10 H10 119.4
C6 C11 C10 118.30(13)
C6 C11 H11 120.9
C10 C11 H11 120.9
O5 C12 C9 109.77(9)
O5 C12 C13 108.00(9)
C9 C12 C13 114.58(10)
O5 C12 H12 108.1
C9 C12 H12 108.1
C13 C12 H12 108.1
C18 C13 C14 117.97(13)
C18 C13 C12 120.56(12)
C14 C13 C12 121.36(12)
C13 C14 C15 121.28(14)
C13 C14 H14 119.4
C15 C14 H14 119.4
C16 C15 C14 118.31(14)
C16 C15 H15 120.8
C14 C15 H15 120.8
C17 C16 C15 122.50(14)
C17 C16 F2 118.62(16)
C15 C16 F2 118.88(15)
C16 C17 C18 118.76(15)
C16 C17 H17 120.6
C18 C17 H17 120.6
C17 C18 C13 121.17(15)
C17 C18 H18 119.4
C13 C18 H18 119.4
O5 C19 C26 107.41(10)
O5 C19 C20 110.56(9)
C26 C19 C20 114.95(10)
O5 C19 H19 107.9
C26 C19 H19 107.9
C20 C19 H19 107.9
C25 C20 C21 118.30(12)
C25 C20 C19 121.22(11)
C21 C20 C19 120.48(12)
C22 C21 C20 120.93(14)
C22 C21 H21 119.5
C20 C21 H21 119.5
C23 C22 C21 118.46(14)
C23 C22 H22 120.8
C21 C22 H22 120.8
C24 C23 C22 122.88(13)
C24 C23 F3 118.94(15)
C22 C23 F3 118.19(14)
C23 C24 C25 118.05(14)
C23 C24 H24 121.0
C25 C24 H24 121.0
C20 C25 C24 121.37(13)
C20 C25 H25 119.3
C24 C25 H25 119.3
C27 C26 C31 117.42(13)
C27 C26 C19 122.56(11)
C31 C26 C19 119.91(11)
C26 C27 C28 121.57(13)
C26 C27 H27 119.2
C28 C27 H27 119.2
C29 C28 C27 118.40(13)
C29 C28 H28 120.8
C27 C28 H28 120.8
C28 C29 C30 122.66(13)
C28 C29 F4 118.94(13)
C30 C29 F4 118.40(13)
C29 C30 C31 118.27(13)
C29 C30 H30 120.9
C31 C30 H30 120.9
C30 C31 C26 121.68(13)
C30 C31 H31 119.2
C26 C31 H31 119.2

loop_
_geom_bond_atom_site_label_1
_geom_bond_atom_site_label_2
_geom_bond_distance
F1 C6 1.3626(15)
F3 C23 1.3639(16)
F2 C16 1.3628(16)
F4 C29 1.3642(16)
O5 C12 1.4375(14)
O5 C19 1.4395(14)
C6 C7 1.360(2)
C6 C11 1.362(2)
C7 C8 1.3898(18)
C7 H7 0.9300
C8 C9 1.3763(18)
C8 H8 0.9300
C9 C10 1.3865(18)
C9 C12 1.5128(16)
C10 C11 1.3806(19)
C10 H10 0.9300
C11 H11 0.9300
C12 C13 1.5134(17)
C12 H12 0.9800
C13 C18 1.3816(19)
C13 C14 1.3827(18)
C14 C15 1.383(2)
C14 H14 0.9300
C15 C16 1.360(2)
C15 H15 0.9300
C16 C17 1.354(2)
C17 C18 1.379(2)
C17 H17 0.9300
C18 H18 0.9300
C19 C26 1.5131(18)
C19 C20 1.5135(16)
C19 H19 0.9800
C20 C25 1.3751(19)
C20 C21 1.3890(18)
C21 C22 1.381(2)
C21 H21 0.9300
C22 C23 1.361(2)
C22 H22 0.9300
C23 C24 1.358(2)
C24 C25 1.3885(19)
C24 H24 0.9300
C25 H25 0.9300
C26 C27 1.3795(18)
C26 C31 1.3837(18)
C27 C28 1.382(2)
C27 H27 0.9300
C28 C29 1.352(2)
C28 H28 0.9300
C29 C30 1.358(2)
C30 C31 1.378(2)
C30 H30 0.9300
C31 H31 0.9300

loop_
_geom_hbond_atom_site_label_D
_geom_hbond_atom_site_label_H
_geom_hbond_atom_site_label_A
_geom_hbond_site_symmetry_A
_geom_hbond_distance_DH
_geom_hbond_distance_HA
_geom_hbond_distance_DA
_geom_hbond_angle_DHA
C7 H7 Cg4 1_545 0.93 2.82 3.6834(17) 154

loop_
_geom_torsion_atom_site_label_1
_geom_torsion_atom_site_label_2
_geom_torsion_atom_site_label_3
_geom_torsion_atom_site_label_4
_geom_torsion
C11 C6 C7 C8 -0.5(2)
F1 C6 C7 C8 178.88(12)
C6 C7 C8 C9 0.6(2)
C7 C8 C9 C10 0.2(2)
C7 C8 C9 C12 -178.35(12)
C8 C9 C10 C11 -1.1(2)
C12 C9 C10 C11 177.40(13)
C7 C6 C11 C10 -0.4(2)
F1 C6 C11 C10 -179.81(13)
C9 C10 C11 C6 1.3(2)
C19 O5 C12 C9 -80.08(11)
C19 O5 C12 C13 154.36(9)
C8 C9 C12 O5 122.12(12)
C10 C9 C12 O5 -56.39(15)
C8 C9 C12 C13 -116.18(13)
C10 C9 C12 C13 65.31(15)
O5 C12 C13 C18 -32.95(16)
C9 C12 C13 C18 -155.61(13)
O5 C12 C13 C14 151.03(12)
C9 C12 C13 C14 28.37(16)
C18 C13 C14 C15 0.6(2)
C12 C13 C14 C15 176.73(13)
C13 C14 C15 C16 0.1(2)
C14 C15 C16 C17 -0.8(2)
C14 C15 C16 F2 179.99(13)
C15 C16 C17 C18 0.8(3)
F2 C16 C17 C18 -179.99(14)
C16 C17 C18 C13 -0.1(3)
C14 C13 C18 C17 -0.6(2)
C12 C13 C18 C17 -176.76(14)
C12 O5 C19 C26 152.38(9)
C12 O5 C19 C20 -81.48(11)
O5 C19 C20 C25 129.54(12)
C26 C19 C20 C25 -108.67(13)
O5 C19 C20 C21 -50.75(16)
C26 C19 C20 C21 71.04(15)
C25 C20 C21 C22 -0.5(2)
C19 C20 C21 C22 179.81(14)
C20 C21 C22 C23 0.9(3)
C21 C22 C23 C24 -0.3(3)
C21 C22 C23 F3 179.66(14)
C22 C23 C24 C25 -0.7(2)
F3 C23 C24 C25 179.29(13)
C21 C20 C25 C24 -0.6(2)
C19 C20 C25 C24 179.09(12)
C23 C24 C25 C20 1.2(2)
O5 C19 C26 C27 137.23(12)
C20 C19 C26 C27 13.75(17)
O5 C19 C26 C31 -46.67(15)
C20 C19 C26 C31 -170.15(12)
C31 C26 C27 C28 0.4(2)
C19 C26 C27 C28 176.56(13)
C26 C27 C28 C29 0.4(2)
C27 C28 C29 C30 -0.9(2)
C27 C28 C29 F4 179.57(13)
C28 C29 C30 C31 0.6(2)
F4 C29 C30 C31 -179.86(13)
C29 C30 C31 C26 0.2(2)
C27 C26 C31 C30 -0.7(2)
C19 C26 C31 C30 -176.97(13)
